data_2240787
loop_
_publ_author_name
'Zangrando, E.'
'Begum, M. S.'
'Miyatake, R.'
'Sheikh, M. C.'
'Hossain, Md. M.'

_publ_section_title
;
 Crystal structure of bis{<i>S</i>-hexyl
 3-[4-(dimethylamino)benzylidene]dithiocarbazato-\k^2^<i>N</i>^3^,<i>S</i>}copper(II)
;
_journal_issue 6
_journal_name_full 'Acta Crystallographica Section E'
_journal_page_first 706
_journal_page_last 708
_journal_paper_doi 10.1107/S2056989015009342
_journal_volume 71
_journal_year 2015
_chemical_formula_iupac '[Cu (C16 H24 N3 S2)2]'
_chemical_formula_moiety 'C32 H48 Cu N6 S4'
_chemical_formula_sum 'C32 H48 Cu N6 S4'
_chemical_formula_weight 708.56
_chemical_name_systematic
;Bis{<i>S</i>-hexyl
3-[4-(dimethylamino)benzylidene]dithiocarbazato-\k^2^<i>N</i>^3^,<i>S</i>}copper(II)
;
_space_group_IT_number 14
_symmetry_cell_setting monoclinic
_symmetry_space_group_name_Hall '-P 2yn'
_symmetry_space_group_name_H-M 'P 1 21/n 1'
_atom_sites_solution_hydrogens geom
_atom_sites_solution_primary direct
_atom_sites_solution_secondary difmap
_cell_angle_alpha 90.0000
_cell_angle_beta 95.7007(7)
_cell_angle_gamma 90.0000
_cell_formula_units_Z 2
_cell_length_a 15.0457(4)
_cell_length_b 5.23947(10)
_cell_length_c 22.1944(5)
_cell_measurement_reflns_used 14172
_cell_measurement_temperature 173
_cell_measurement_theta_max 27.44
_cell_measurement_theta_min 3.13
_cell_volume 1740.96(7)
_computing_cell_refinement
;
RAPID-AUTO (Rigaku, 2001)
;
_computing_data_collection
;
RAPID-AUTO (Rigaku, 2001)
;
_computing_data_reduction
;
RAPID-AUTO (Rigaku, 2001)
;
_computing_molecular_graphics
;
CrystalStructure (Rigaku, 2010)
;
_computing_publication_material
;
CrystalStructure (Rigaku, 2010)
;
_computing_structure_refinement
;
SHELXL97 (Sheldrick, 2008)
;
_computing_structure_solution
;
SIR92 (Altomare <i>et al.</i>,  1994)
;
_diffrn_ambient_temperature 173
_diffrn_detector_area_resol_mean 10.000
_diffrn_measured_fraction_theta_full 0.998
_diffrn_measured_fraction_theta_max 0.998
_diffrn_measurement_device_type 'Rigaku R-AXIS RAPID'
_diffrn_measurement_method \w
_diffrn_radiation_type 'Mo K\a'
_diffrn_radiation_wavelength 0.71075
_diffrn_reflns_av_R_equivalents 0.0232
_diffrn_reflns_limit_h_max 19
_diffrn_reflns_limit_h_min -19
_diffrn_reflns_limit_k_max 6
_diffrn_reflns_limit_k_min -6
_diffrn_reflns_limit_l_max 28
_diffrn_reflns_limit_l_min -28
_diffrn_reflns_number 16718
_diffrn_reflns_theta_full 27.45
_diffrn_reflns_theta_max 27.45
_diffrn_standards_number 0
_exptl_absorpt_coefficient_mu 0.899
_exptl_absorpt_correction_T_max 0.956
_exptl_absorpt_correction_T_min 0.787
_exptl_absorpt_correction_type multi-scan
_exptl_absorpt_process_details
;
(ABSCOR; Rigaku, 1995)
;
_exptl_crystal_colour red
_exptl_crystal_density_diffrn 1.352
_exptl_crystal_density_method 'not measured'
_exptl_crystal_description platelet
_exptl_crystal_F_000 750.00
_exptl_crystal_size_max 0.240
_exptl_crystal_size_mid 0.170
_exptl_crystal_size_min 0.050
_refine_diff_density_max 0.850
_refine_diff_density_min -0.490
_refine_ls_extinction_method none
_refine_ls_goodness_of_fit_ref 1.101
_refine_ls_hydrogen_treatment constr
_refine_ls_number_parameters 199
_refine_ls_number_reflns 3979
_refine_ls_number_restraints 0
_refine_ls_R_factor_gt 0.0359
_refine_ls_shift/su_max 0.002
_refine_ls_structure_factor_coef Fsqd
_refine_ls_weighting_details 'w = 1/[\s^2^(Fo^2^)+(0.0579P)^2^+0.4290P] where P=(Fo^2^+2Fc^2^)/3'
_refine_ls_weighting_scheme calc
_refine_ls_wR_factor_ref 0.1017
_reflns_number_gt 3506
_reflns_number_total 3979
_reflns_threshold_expression >2\s(I)
_cod_data_source_file ff2136sup1.cf
_cod_data_source_block I
_cod_original_sg_symbol_H-M 'P 21/n'
_cod_database_code 2240787
_cod_database_fobs_code 2240787

loop_
_symmetry_equiv_pos_as_xyz
+X,+Y,+Z
1/2-X,1/2+Y,1/2-Z
-X,-Y,-Z
1/2+X,1/2-Y,1/2+Z

loop_
_atom_site_type_symbol
_atom_site_label
_atom_site_fract_x
_atom_site_fract_y
_atom_site_fract_z
_atom_site_U_iso_or_equiv
_atom_site_adp_type
_atom_site_calc_flag
_atom_site_refinement_flags
_atom_site_occupancy
_atom_site_symmetry_multiplicity
Cu Cu1 1.0000 0.0000 0.5000 0.04758(12) Uani d . 1.0 2
S S1 1.12679(3) 0.22896(13) 0.49888(2) 0.06611(19) Uani d . 1.0 4
S S2 1.17728(3) 0.56787(10) 0.40439(2) 0.05451(15) Uani d . 1.0 4
N N1 0.98526(9) 0.0699(3) 0.41070(6) 0.0427(4) Uani d . 1.0 4
N N2 1.03819(9) 0.2568(3) 0.38625(6) 0.0421(3) Uani d . 1.0 4
N N3 0.83204(12) -0.0665(4) 0.11956(7) 0.0572(5) Uani d . 1.0 4
C C1 0.91075(10) -0.0399(3) 0.30708(7) 0.0362(4) Uani d . 1.0 4
C C2 0.84924(10) -0.2217(4) 0.28137(7) 0.0392(4) Uani d . 1.0 4
C C3 0.82330(11) -0.2318(3) 0.22036(7) 0.0403(4) Uani d . 1.0 4
C C4 0.85831(11) -0.0592(4) 0.18022(7) 0.0388(4) Uani d . 1.0 4
C C5 0.92043(11) 0.1218(4) 0.20563(8) 0.0429(4) Uani d . 1.0 4
C C6 0.94524(10) 0.1320(4) 0.26705(8) 0.0405(4) Uani d . 1.0 4
C C7 0.76158(14) -0.2364(4) 0.09510(8) 0.0551(5) Uani d . 1.0 4
C C8 0.87505(14) 0.0873(5) 0.07706(8) 0.0565(5) Uani d . 1.0 4
C C9 0.93057(10) -0.0546(4) 0.37229(7) 0.0407(4) Uani d . 1.0 4
C C10 1.10238(11) 0.3347(4) 0.42509(8) 0.0452(4) Uani d . 1.0 4
C C11 1.12802(12) 0.6732(4) 0.33101(9) 0.0496(4) Uani d . 1.0 4
C C12 1.15878(11) 0.5323(3) 0.27685(9) 0.0439(4) Uani d . 1.0 4
C C13 1.11147(11) 0.6348(4) 0.21775(9) 0.0459(4) Uani d . 1.0 4
C C14 1.13850(13) 0.5022(4) 0.16172(9) 0.0487(5) Uani d . 1.0 4
C C15 1.08905(13) 0.5981(5) 0.10294(10) 0.0565(5) Uani d . 1.0 4
C C16 1.11550(17) 0.4573(6) 0.04766(10) 0.0715(7) Uani d . 1.0 4
H H1 0.8248 -0.3418 0.3072 0.0470 Uiso calc R 1.0 4
H H2 0.7812 -0.3567 0.2050 0.0484 Uiso calc R 1.0 4
H H3 0.9459 0.2399 0.1797 0.0515 Uiso calc R 1.0 4
H H4 0.9866 0.2584 0.2826 0.0486 Uiso calc R 1.0 4
H H5 0.7793 -0.4136 0.1039 0.0662 Uiso calc R 1.0 4
H H6 0.7511 -0.2124 0.0512 0.0662 Uiso calc R 1.0 4
H H7 0.7067 -0.1982 0.1137 0.0662 Uiso calc R 1.0 4
H H8 0.8469 0.0556 0.0360 0.0678 Uiso calc R 1.0 4
H H9 0.9385 0.0427 0.0792 0.0678 Uiso calc R 1.0 4
H H10 0.8689 0.2682 0.0871 0.0678 Uiso calc R 1.0 4
H H11 0.8968 -0.1807 0.3906 0.0488 Uiso calc R 1.0 4
H H12 1.0623 0.6556 0.3298 0.0595 Uiso calc R 1.0 4
H H13 1.1414 0.8569 0.3267 0.0595 Uiso calc R 1.0 4
H H14 1.1459 0.3479 0.2804 0.0527 Uiso calc R 1.0 4
H H15 1.2241 0.5531 0.2765 0.0527 Uiso calc R 1.0 4
H H16 1.0462 0.6158 0.2189 0.0551 Uiso calc R 1.0 4
H H17 1.1245 0.8193 0.2148 0.0551 Uiso calc R 1.0 4
H H18 1.1275 0.3168 0.1654 0.0584 Uiso calc R 1.0 4
H H19 1.2034 0.5264 0.1598 0.0584 Uiso calc R 1.0 4
H H20 1.0240 0.5780 0.1050 0.0678 Uiso calc R 1.0 4
H H21 1.1015 0.7823 0.0985 0.0678 Uiso calc R 1.0 4
H H22 1.1790 0.4859 0.0438 0.0858 Uiso calc R 1.0 4
H H23 1.0800 0.5210 0.0114 0.0858 Uiso calc R 1.0 4
H H24 1.1046 0.2742 0.0522 0.0858 Uiso calc R 1.0 4

loop_
_atom_site_aniso_label
_atom_site_aniso_U_11
_atom_site_aniso_U_22
_atom_site_aniso_U_33
_atom_site_aniso_U_12
_atom_site_aniso_U_13
_atom_site_aniso_U_23
Cu1 0.02944(16) 0.0819(3) 0.03109(16) -0.01276(13) 0.00126(11) -0.01776(13)
S1 0.0422(3) 0.1173(5) 0.0373(3) -0.0323(3) -0.00378(18) -0.0104(3)
S2 0.0418(3) 0.0645(3) 0.0554(3) -0.0158(2) -0.0040(2) -0.0138(3)
N1 0.0291(7) 0.0632(9) 0.0353(7) -0.0061(6) 0.0014(6) -0.0142(7)
N2 0.0318(7) 0.0544(8) 0.0393(7) -0.0057(6) -0.0004(6) -0.0139(6)
N3 0.0543(10) 0.0814(12) 0.0336(8) -0.0194(9) -0.0065(7) 0.0048(8)
C1 0.0267(7) 0.0471(9) 0.0337(8) 0.0006(6) -0.0019(6) -0.0090(6)
C2 0.0361(8) 0.0464(9) 0.0341(8) -0.0067(7) -0.0012(6) -0.0027(7)
C3 0.0387(8) 0.0443(9) 0.0363(8) -0.0055(7) -0.0049(7) -0.0045(7)
C4 0.0333(8) 0.0477(9) 0.0341(8) 0.0025(7) -0.0024(6) -0.0016(7)
C5 0.0360(8) 0.0486(9) 0.0430(9) -0.0039(7) -0.0016(7) 0.0045(7)
C6 0.0317(8) 0.0439(9) 0.0445(9) -0.0043(6) -0.0040(7) -0.0050(7)
C7 0.0637(12) 0.0624(12) 0.0358(9) -0.0053(9) -0.0127(8) -0.0041(8)
C8 0.0594(12) 0.0718(13) 0.0379(9) 0.0012(10) 0.0025(8) 0.0085(9)
C9 0.0279(7) 0.0589(10) 0.0350(8) -0.0053(7) 0.0016(6) -0.0101(7)
C10 0.0325(8) 0.0612(10) 0.0418(9) -0.0057(7) 0.0025(7) -0.0180(8)
C11 0.0399(9) 0.0428(9) 0.0647(12) -0.0006(7) -0.0017(8) -0.0078(8)
C12 0.0339(8) 0.0409(8) 0.0559(11) 0.0017(6) -0.0010(7) 0.0008(7)
C13 0.0355(8) 0.0374(8) 0.0636(11) 0.0020(7) -0.0015(8) 0.0082(8)
C14 0.0400(9) 0.0490(10) 0.0561(11) 0.0058(7) 0.0000(8) 0.0137(8)
C15 0.0447(10) 0.0612(11) 0.0625(12) 0.0047(9) -0.0002(9) 0.0239(10)
C16 0.0617(14) 0.1008(18) 0.0516(12) 0.0101(12) 0.0035(10) 0.0275(12)

loop_
_atom_type_symbol
_atom_type_description
_atom_type_scat_dispersion_real
_atom_type_scat_dispersion_imag
_atom_type_scat_source
C C 0.0033 0.0016
;
International Tables for Crystallography
(1992, Vol. C, Tables 4.2.6.8 and 6.1.1.4)
;
H H 0.0000 0.0000
;
International Tables for Crystallography
(1992, Vol. C, Table 6.1.1.4)
;
Cu Cu 0.3201 1.2651
;
International Tables for Crystallography
(1992, Vol. C, Tables 4.2.6.8 and 6.1.1.4)
;
N N 0.0061 0.0033
;
International Tables for Crystallography
(1992, Vol. C, Tables 4.2.6.8 and 6.1.1.4)
;
S S 0.1246 0.1234
;
International Tables for Crystallography
(1992, Vol. C, Tables 4.2.6.8 and 6.1.1.4)
;

loop_
_geom_angle_atom_site_label_1
_geom_angle_atom_site_label_2
_geom_angle_atom_site_label_3
_geom_angle_site_symmetry_1
_geom_angle_site_symmetry_3
_geom_angle
_geom_angle_publ_flag
S1 Cu1 S1 . 3_756 180.00(3) yes
S1 Cu1 N1 . . 84.41(5) yes
S1 Cu1 N1 . 3_756 95.59(5) yes
S1 Cu1 N1 3_756 . 95.59(5) yes
S1 Cu1 N1 3_756 3_756 84.41(5) yes
N1 Cu1 N1 . 3_756 180.00(9) yes
Cu1 S1 C10 . . 94.61(6) yes
C10 S2 C11 . . 103.41(9) yes
Cu1 N1 N2 . . 119.84(10) yes
Cu1 N1 C9 . . 123.85(13) yes
N2 N1 C9 . . 116.27(14) yes
N1 N2 C10 . . 112.12(14) yes
C4 N3 C7 . . 121.09(17) yes
C4 N3 C8 . . 121.64(17) yes
C7 N3 C8 . . 117.24(15) yes
C2 C1 C6 . . 116.61(14) yes
C2 C1 C9 . . 115.46(15) yes
C6 C1 C9 . . 127.93(15) yes
C1 C2 C3 . . 122.46(16) yes
C2 C3 C4 . . 120.79(15) yes
N3 C4 C3 . . 121.06(16) yes
N3 C4 C5 . . 121.94(17) yes
C3 C4 C5 . . 117.00(15) yes
C4 C5 C6 . . 121.71(16) yes
C1 C6 C5 . . 121.43(15) yes
N1 C9 C1 . . 132.97(16) yes
S1 C10 S2 . . 112.88(10) yes
S1 C10 N2 . . 127.03(15) yes
S2 C10 N2 . . 120.09(14) yes
S2 C11 C12 . . 115.75(13) yes
C11 C12 C13 . . 110.86(14) yes
C12 C13 C14 . . 113.82(15) yes
C13 C14 C15 . . 113.83(16) yes
C14 C15 C16 . . 112.79(18) yes
C1 C2 H1 . . 118.769 no
C3 C2 H1 . . 118.774 no
C2 C3 H2 . . 119.601 no
C4 C3 H2 . . 119.605 no
C4 C5 H3 . . 119.145 no
C6 C5 H3 . . 119.143 no
C1 C6 H4 . . 119.289 no
C5 C6 H4 . . 119.283 no
N3 C7 H5 . . 109.479 no
N3 C7 H6 . . 109.472 no
N3 C7 H7 . . 109.471 no
H5 C7 H6 . . 109.470 no
H5 C7 H7 . . 109.466 no
H6 C7 H7 . . 109.470 no
N3 C8 H8 . . 109.474 no
N3 C8 H9 . . 109.468 no
N3 C8 H10 . . 109.474 no
H8 C8 H9 . . 109.477 no
H8 C8 H10 . . 109.470 no
H9 C8 H10 . . 109.464 no
N1 C9 H11 . . 113.512 no
C1 C9 H11 . . 113.515 no
S2 C11 H12 . . 108.342 no
S2 C11 H13 . . 108.340 no
C12 C11 H12 . . 108.348 no
C12 C11 H13 . . 108.348 no
H12 C11 H13 . . 107.429 no
C11 C12 H14 . . 109.470 no
C11 C12 H15 . . 109.469 no
C13 C12 H14 . . 109.463 no
C13 C12 H15 . . 109.473 no
H14 C12 H15 . . 108.061 no
C12 C13 H16 . . 108.791 no
C12 C13 H17 . . 108.792 no
C14 C13 H16 . . 108.801 no
C14 C13 H17 . . 108.796 no
H16 C13 H17 . . 107.674 no
C13 C14 H18 . . 108.802 no
C13 C14 H19 . . 108.799 no
C15 C14 H18 . . 108.789 no
C15 C14 H19 . . 108.785 no
H18 C14 H19 . . 107.662 no
C14 C15 H20 . . 109.040 no
C14 C15 H21 . . 109.036 no
C16 C15 H20 . . 109.026 no
C16 C15 H21 . . 109.020 no
H20 C15 H21 . . 107.805 no
C15 C16 H22 . . 109.477 no
C15 C16 H23 . . 109.474 no
C15 C16 H24 . . 109.466 no
H22 C16 H23 . . 109.466 no
H22 C16 H24 . . 109.475 no
H23 C16 H24 . . 109.470 no

loop_
_geom_bond_atom_site_label_1
_geom_bond_atom_site_label_2
_geom_bond_site_symmetry_2
_geom_bond_distance
_geom_bond_publ_flag
Cu1 S1 . 2.2557(6) yes
Cu1 S1 3_756 2.2557(6) yes
Cu1 N1 . 2.0060(14) yes
Cu1 N1 3_756 2.0060(14) yes
S1 C10 . 1.7333(19) yes
S2 C10 . 1.7540(19) yes
S2 C11 . 1.807(2) yes
N1 N2 . 1.405(2) yes
N1 C9 . 1.300(2) yes
N2 C10 . 1.295(2) yes
N3 C4 . 1.365(3) yes
N3 C7 . 1.448(3) yes
N3 C8 . 1.442(3) yes
C1 C2 . 1.409(3) yes
C1 C6 . 1.401(3) yes
C1 C9 . 1.450(3) yes
C2 C3 . 1.372(3) yes
C3 C4 . 1.408(3) yes
C4 C5 . 1.409(3) yes
C5 C6 . 1.378(3) yes
C11 C12 . 1.521(3) yes
C12 C13 . 1.526(3) yes
C13 C14 . 1.515(3) yes
C14 C15 . 1.522(3) yes
C15 C16 . 1.518(4) yes
C2 H1 . 0.950 no
C3 H2 . 0.950 no
C5 H3 . 0.950 no
C6 H4 . 0.950 no
C7 H5 . 0.980 no
C7 H6 . 0.980 no
C7 H7 . 0.980 no
C8 H8 . 0.980 no
C8 H9 . 0.980 no
C8 H10 . 0.980 no
C9 H11 . 0.950 no
C11 H12 . 0.990 no
C11 H13 . 0.990 no
C12 H14 . 0.990 no
C12 H15 . 0.990 no
C13 H16 . 0.990 no
C13 H17 . 0.990 no
C14 H18 . 0.990 no
C14 H19 . 0.990 no
C15 H20 . 0.990 no
C15 H21 . 0.990 no
C16 H22 . 0.980 no
C16 H23 . 0.980 no
C16 H24 . 0.980 no
